data_7049569
loop_
_publ_author_name
'Shen, Kaiji'
'Diskin-Posner, Yael'
'Shimon, Linda J. W.'
'Leitus, Gregory'
'Carmieli, Raanan'
'Neumann, Ronny'

_publ_section_title
;
 Aerobic oxygenation catalyzed by first row transition metal complexes
 coordinated by tetradentate mono-carbon bridged bis-phenanthroline
 ligands: intra- versus intermolecular carbon-hydrogen bond activation.
;
_journal_issue 19
_journal_name_full 'Dalton transactions (Cambridge, England : 2003)'
_journal_page_first 6396
_journal_page_last 6407
_journal_paper_doi 10.1039/c9dt00828d
_journal_volume 48
_journal_year 2019
_chemical_formula_moiety 'C58 H46 Fe2 N8 O2, 2(F6 P)'
_chemical_formula_sum 'C58 H46 F12 Fe2 N8 O2 P2'
_chemical_formula_weight 1288.67
_space_group_crystal_system triclinic
_space_group_IT_number 2
_space_group_name_Hall '-P 1'
_space_group_name_H-M_alt 'P -1'
_symmetry_space_group_name_Hall '-P 1'
_symmetry_space_group_name_H-M 'P -1'
_atom_sites_solution_hydrogens geom
_audit_creation_method SHELXL-2014/7
_audit_update_record
;
2018-12-02 deposited with the CCDC.    2019-04-03 downloaded from the CCDC.
;
_cell_angle_alpha 103.555(2)
_cell_angle_beta 97.785(2)
_cell_angle_gamma 92.746(2)
_cell_formula_units_Z 1
_cell_length_a 9.4135(3)
_cell_length_b 12.4551(4)
_cell_length_c 12.8728(5)
_cell_measurement_reflns_used 136057
_cell_measurement_temperature 100(2)
_cell_measurement_theta_max 30.69
_cell_measurement_theta_min 1.65
_cell_volume 1448.74(9)
_computing_cell_refinement APEX2
_computing_data_collection 'collect package Bruker APEX2'
_computing_data_reduction APEX2
_computing_structure_refinement 'SHELXL-2014/7 (Sheldrick, 2014)'
_computing_structure_solution 'SHELXS (Sheldrick, 2014)'
_diffrn_ambient_temperature 100(2)
_diffrn_measured_fraction_theta_full 0.998
_diffrn_measured_fraction_theta_max 0.997
_diffrn_measurement_device_type 'Bruker APEX - II KappaCCD'
_diffrn_measurement_method 'phi and omega scans'
_diffrn_radiation_type MoK\a
_diffrn_radiation_wavelength 0.71073
_diffrn_reflns_av_R_equivalents 0.0478
_diffrn_reflns_av_unetI/netI 0.0272
_diffrn_reflns_Laue_measured_fraction_full 0.998
_diffrn_reflns_Laue_measured_fraction_max 0.997
_diffrn_reflns_limit_h_max 13
_diffrn_reflns_limit_h_min -13
_diffrn_reflns_limit_k_max 17
_diffrn_reflns_limit_k_min -17
_diffrn_reflns_limit_l_max 17
_diffrn_reflns_limit_l_min -17
_diffrn_reflns_number 132681
_diffrn_reflns_point_group_measured_fraction_full 0.998
_diffrn_reflns_point_group_measured_fraction_max 0.997
_diffrn_reflns_theta_full 25.242
_diffrn_reflns_theta_max 29.575
_diffrn_reflns_theta_min 2.629
_exptl_absorpt_coefficient_mu 0.644
_exptl_absorpt_correction_T_max 0.9082
_exptl_absorpt_correction_T_min 0.7913
_exptl_absorpt_correction_type multi-scan
_exptl_absorpt_process_details 'Bruker APEX 2'
_exptl_crystal_colour black
_exptl_crystal_density_diffrn 1.477
_exptl_crystal_description prism
_exptl_crystal_F_000 656
_exptl_crystal_size_max 0.200
_exptl_crystal_size_mid 0.100
_exptl_crystal_size_min 0.080
_refine_diff_density_max 1.442
_refine_diff_density_min -0.516
_refine_diff_density_rms 0.078
_refine_ls_extinction_method none
_refine_ls_goodness_of_fit_ref 1.053
_refine_ls_hydrogen_treatment constr
_refine_ls_matrix_type full
_refine_ls_number_parameters 398
_refine_ls_number_reflns 8101
_refine_ls_number_restraints 0
_refine_ls_restrained_S_all 1.053
_refine_ls_R_factor_all 0.0570
_refine_ls_R_factor_gt 0.0444
_refine_ls_shift/su_max 0.020
_refine_ls_shift/su_mean 0.001
_refine_ls_structure_factor_coef Fsqd
_refine_ls_weighting_details 'w=1/[\s^2^(Fo^2^)+(0.0555P)^2^+1.4660P] where P=(Fo^2^+2Fc^2^)/3'
_refine_ls_weighting_scheme calc
_refine_ls_wR_factor_gt 0.1120
_refine_ls_wR_factor_ref 0.1188
_reflns_Friedel_coverage 0.000
_reflns_number_gt 6649
_reflns_number_total 8101
_reflns_threshold_expression 'I > 2\s(I)'
_cod_data_source_file c9dt00828d2.cif
_cod_data_source_block complex11
_cod_depositor_comments 'Adding full bibliography for 7049557--7049569.cif.'
_cod_database_code 7049569
_shelx_shelxl_version_number 2014/7
_shelx_space_group_comment
;
The symmetry employed for this shelxl refinement is uniquely defined
by the following loop, which should always be used as a source of
symmetry information in preference to the above space-group names.
They are only intended as comments.
;
_shelx_estimated_absorpt_t_min 0.882
_shelx_estimated_absorpt_t_max 0.950

loop_
_space_group_symop_operation_xyz
'x, y, z'
'-x, -y, -z'

loop_
_atom_site_label
_atom_site_type_symbol
_atom_site_fract_x
_atom_site_fract_y
_atom_site_fract_z
_atom_site_U_iso_or_equiv
_atom_site_adp_type
_atom_site_occupancy
_atom_site_site_symmetry_order
_atom_site_calc_flag
_atom_site_refinement_flags_posn
_atom_site_refinement_flags_adp
_atom_site_refinement_flags_occupancy
_atom_site_disorder_assembly
_atom_site_disorder_group
Fe1 Fe 0.07982(3) 0.46769(2) 0.40102(2) 0.01504(8) Uani 1 1 d . . . . .
O1 O 0.02347(13) 0.61144(10) 0.49903(10) 0.0159(2) Uani 1 1 d . . . . .
N1 N 0.23081(16) 0.36834(12) 0.45607(12) 0.0148(3) Uani 1 1 d . . . . .
N2 N 0.28491(16) 0.51863(13) 0.34730(12) 0.0174(3) Uani 1 1 d . . . . .
N3 N 0.04652(17) 0.34258(13) 0.23512(13) 0.0185(3) Uani 1 1 d . . . . .
N4 N -0.04260(16) 0.54421(13) 0.29442(12) 0.0161(3) Uani 1 1 d . . . . .
C1 C 0.3132(2) 0.59661(16) 0.29593(15) 0.0203(4) Uani 1 1 d . . . . .
H1 H 0.2418 0.6459 0.2851 0.024 Uiso 1 1 calc R U . . .
C2 C 0.4437(2) 0.60913(17) 0.25708(16) 0.0241(4) Uani 1 1 d . . . . .
H2 H 0.4594 0.6655 0.2203 0.029 Uiso 1 1 calc R U . . .
C3 C 0.5482(2) 0.53909(18) 0.27276(17) 0.0252(4) Uani 1 1 d . . . . .
H3 H 0.6364 0.5458 0.2458 0.030 Uiso 1 1 calc R U . . .
C4 C 0.5245(2) 0.45747(16) 0.32869(15) 0.0208(4) Uani 1 1 d . . . . .
C5 C 0.6279(2) 0.38144(18) 0.35123(16) 0.0240(4) Uani 1 1 d . . . . .
H5 H 0.7195 0.3864 0.3287 0.029 Uiso 1 1 calc R U . . .
C6 C 0.5975(2) 0.30304(18) 0.40384(17) 0.0241(4) Uani 1 1 d . . . . .
H6 H 0.6674 0.2532 0.4165 0.029 Uiso 1 1 calc R U . . .
C7 C 0.46141(19) 0.29392(16) 0.44085(15) 0.0189(4) Uani 1 1 d . . . . .
C8 C 0.36074(18) 0.36883(15) 0.42186(14) 0.0156(3) Uani 1 1 d . . . . .
C9 C 0.38992(19) 0.45127(15) 0.36450(14) 0.0164(3) Uani 1 1 d . . . . .
C10 C 0.4199(2) 0.21397(16) 0.49464(15) 0.0203(4) Uani 1 1 d . . . . .
H10 H 0.4835 0.1600 0.5077 0.024 Uiso 1 1 calc R U . . .
C11 C 0.2872(2) 0.21416(16) 0.52827(15) 0.0193(4) Uani 1 1 d . . . . .
H11 H 0.2587 0.1602 0.5644 0.023 Uiso 1 1 calc R U . . .
C12 C 0.19377(19) 0.29461(15) 0.50898(14) 0.0163(3) Uani 1 1 d . . . . .
C13 C 0.04538(19) 0.30930(15) 0.54645(14) 0.0159(3) Uani 1 1 d . . . . .
C14 C 0.07564(19) 0.35222(15) 0.67049(15) 0.0174(3) Uani 1 1 d . . . . .
C15 C 0.1376(2) 0.29314(16) 0.74326(16) 0.0210(4) Uani 1 1 d . . . . .
H15 H 0.1535 0.2173 0.7181 0.025 Uiso 1 1 calc R U . . .
C16 C 0.1751(2) 0.34524(17) 0.85086(16) 0.0223(4) Uani 1 1 d . . . . .
H16 H 0.2192 0.3062 0.9000 0.027 Uiso 1 1 calc R U . . .
C17 C -0.0481(2) 0.19892(15) 0.51637(16) 0.0209(4) Uani 1 1 d . . . . .
H17A H 0.0004 0.1460 0.5529 0.025 Uiso 1 1 calc R U . . .
H17B H -0.1413 0.2111 0.5429 0.025 Uiso 1 1 calc R U . . .
C18 C -0.0758(2) 0.14838(17) 0.39443(18) 0.0257(4) Uani 1 1 d . . . . .
H18A H -0.1152 0.2046 0.3580 0.031 Uiso 1 1 calc R U . . .
H18B H 0.0173 0.1306 0.3696 0.031 Uiso 1 1 calc R U . . .
C19 C -0.1791(3) 0.04373(19) 0.3591(2) 0.0337(5) Uani 1 1 d . . . . .
H19A H -0.1417 -0.0123 0.3967 0.040 Uiso 1 1 calc R U . . .
H19B H -0.2737 0.0616 0.3810 0.040 Uiso 1 1 calc R U . . .
C20 C -0.1991(3) -0.0054(2) 0.2373(2) 0.0452(6) Uani 1 1 d . . . . .
H20A H -0.2322 0.0508 0.1996 0.068 Uiso 1 1 calc R U . . .
H20B H -0.2708 -0.0693 0.2181 0.068 Uiso 1 1 calc R U . . .
H20C H -0.1073 -0.0292 0.2161 0.068 Uiso 1 1 calc R U . . .
C21 C 0.0920(2) 0.24221(16) 0.20478(16) 0.0226(4) Uani 1 1 d . . . . .
H21 H 0.1486 0.2139 0.2575 0.027 Uiso 1 1 calc R U . . .
C22 C 0.0606(2) 0.17591(18) 0.09874(18) 0.0276(4) Uani 1 1 d . . . . .
H22 H 0.0955 0.1046 0.0811 0.033 Uiso 1 1 calc R U . . .
C23 C -0.0208(2) 0.21472(18) 0.02060(17) 0.0270(4) Uani 1 1 d . . . . .
H23 H -0.0448 0.1701 -0.0511 0.032 Uiso 1 1 calc R U . . .
C24 C -0.0682(2) 0.32199(17) 0.04880(15) 0.0216(4) Uani 1 1 d . . . . .
C25 C -0.03123(19) 0.38218(15) 0.15687(15) 0.0177(3) Uani 1 1 d . . . . .
C26 C -0.1507(2) 0.37227(18) -0.02695(16) 0.0254(4) Uani 1 1 d . . . . .
H26 H -0.1801 0.3304 -0.0992 0.031 Uiso 1 1 calc R U . . .
C27 C -0.1876(2) 0.47821(18) 0.00239(16) 0.0242(4) Uani 1 1 d . . . . .
H27 H -0.2401 0.5100 -0.0497 0.029 Uiso 1 1 calc R U . . .
C28 C -0.1476(2) 0.54234(17) 0.11194(15) 0.0205(4) Uani 1 1 d . . . . .
C29 C -0.07489(19) 0.49243(15) 0.18796(15) 0.0175(3) Uani 1 1 d . . . . .
P1 P 0.67724(8) 0.05744(5) 0.74200(5) 0.03779(16) Uani 1 1 d . . . . .
F1 F 0.5624(2) -0.04551(15) 0.72726(16) 0.0614(5) Uani 1 1 d . . . . .
F2 F 0.7907(2) 0.16169(15) 0.75704(15) 0.0653(5) Uani 1 1 d . . . . .
F3 F 0.5603(4) 0.1383(2) 0.7884(5) 0.1045(17) Uani 0.799(6) 1 d . . P A 1
F4 F 0.7223(4) 0.0508(3) 0.86830(19) 0.0727(11) Uani 0.799(6) 1 d . . P A 1
F5 F 0.7913(3) -0.0260(2) 0.7123(3) 0.0584(9) Uani 0.799(6) 1 d . . P A 1
F6 F 0.6271(5) 0.0595(3) 0.6234(3) 0.0817(12) Uani 0.799(6) 1 d . . P A 1
F3A F 0.6982(13) 0.0300(9) 0.6120(9) 0.053(3) Uiso 0.201(6) 1 d . . P A 2
F4A F 0.8203(13) 0.0070(11) 0.7779(12) 0.070(4) Uiso 0.201(6) 1 d . . P A 2
F5A F 0.6685(9) 0.1011(7) 0.8554(7) 0.034(2) Uiso 0.201(6) 1 d . . P A 2
F6A F 0.5445(11) 0.1324(8) 0.7137(9) 0.052(3) Uiso 0.201(6) 1 d . . P A 2

loop_
_atom_site_aniso_label
_atom_site_aniso_U_11
_atom_site_aniso_U_22
_atom_site_aniso_U_33
_atom_site_aniso_U_23
_atom_site_aniso_U_13
_atom_site_aniso_U_12
Fe1 0.01379(13) 0.01652(13) 0.01583(13) 0.00510(10) 0.00309(9) 0.00329(9)
O1 0.0152(6) 0.0159(6) 0.0178(6) 0.0060(5) 0.0021(5) 0.0034(5)
N1 0.0129(7) 0.0164(7) 0.0141(7) 0.0023(6) 0.0012(5) 0.0005(5)
N2 0.0166(7) 0.0191(7) 0.0157(7) 0.0033(6) 0.0018(6) 0.0006(6)
N3 0.0170(7) 0.0197(8) 0.0187(7) 0.0048(6) 0.0019(6) 0.0017(6)
N4 0.0141(7) 0.0178(7) 0.0169(7) 0.0049(6) 0.0029(5) 0.0013(5)
C1 0.0210(9) 0.0216(9) 0.0186(9) 0.0056(7) 0.0032(7) -0.0007(7)
C2 0.0233(9) 0.0264(10) 0.0219(9) 0.0062(8) 0.0036(7) -0.0055(8)
C3 0.0186(9) 0.0325(11) 0.0230(9) 0.0029(8) 0.0069(7) -0.0053(8)
C4 0.0165(8) 0.0237(9) 0.0187(9) -0.0009(7) 0.0024(7) -0.0021(7)
C5 0.0128(8) 0.0324(11) 0.0245(10) 0.0008(8) 0.0052(7) 0.0018(7)
C6 0.0164(9) 0.0284(10) 0.0252(10) 0.0009(8) 0.0028(7) 0.0067(7)
C7 0.0160(8) 0.0204(9) 0.0168(8) -0.0013(7) -0.0001(6) 0.0037(7)
C8 0.0134(8) 0.0172(8) 0.0138(8) 0.0002(6) 0.0002(6) 0.0012(6)
C9 0.0144(8) 0.0191(8) 0.0134(8) 0.0002(7) 0.0010(6) -0.0009(6)
C10 0.0184(8) 0.0197(9) 0.0206(9) 0.0020(7) -0.0007(7) 0.0064(7)
C11 0.0199(9) 0.0174(9) 0.0207(9) 0.0052(7) 0.0012(7) 0.0037(7)
C12 0.0158(8) 0.0162(8) 0.0152(8) 0.0014(6) 0.0010(6) 0.0009(6)
C13 0.0156(8) 0.0151(8) 0.0182(8) 0.0059(7) 0.0032(6) 0.0021(6)
C14 0.0149(8) 0.0182(9) 0.0204(9) 0.0065(7) 0.0038(7) 0.0005(6)
C15 0.0241(9) 0.0190(9) 0.0223(9) 0.0082(7) 0.0055(7) 0.0045(7)
C16 0.0238(9) 0.0253(10) 0.0220(9) 0.0132(8) 0.0037(7) 0.0051(7)
C17 0.0199(9) 0.0171(9) 0.0282(10) 0.0095(7) 0.0059(7) 0.0010(7)
C18 0.0201(9) 0.0194(9) 0.0356(11) 0.0023(8) 0.0055(8) 0.0003(7)
C19 0.0280(11) 0.0253(11) 0.0441(13) 0.0055(10) -0.0009(10) -0.0017(8)
C20 0.0472(15) 0.0288(12) 0.0498(16) 0.0001(11) -0.0082(12) -0.0025(11)
C21 0.0242(9) 0.0207(9) 0.0231(9) 0.0061(8) 0.0018(7) 0.0036(7)
C22 0.0339(11) 0.0206(10) 0.0266(10) 0.0020(8) 0.0037(8) 0.0057(8)
C23 0.0302(11) 0.0252(10) 0.0218(10) -0.0007(8) 0.0024(8) 0.0012(8)
C24 0.0225(9) 0.0232(9) 0.0180(9) 0.0034(7) 0.0025(7) -0.0001(7)
C25 0.0155(8) 0.0198(9) 0.0178(8) 0.0051(7) 0.0026(6) -0.0006(6)
C26 0.0273(10) 0.0308(11) 0.0159(9) 0.0037(8) -0.0004(7) 0.0002(8)
C27 0.0257(10) 0.0306(11) 0.0168(9) 0.0078(8) 0.0006(7) 0.0033(8)
C28 0.0194(9) 0.0256(10) 0.0180(9) 0.0076(7) 0.0035(7) 0.0020(7)
C29 0.0157(8) 0.0204(9) 0.0166(8) 0.0050(7) 0.0034(6) -0.0005(6)
P1 0.0452(4) 0.0229(3) 0.0366(3) -0.0035(2) -0.0075(3) 0.0100(3)
F1 0.0584(11) 0.0444(10) 0.0669(12) -0.0037(9) -0.0067(9) -0.0070(8)
F2 0.0955(15) 0.0383(9) 0.0506(10) -0.0062(8) 0.0091(10) -0.0185(9)
F3 0.109(3) 0.0487(16) 0.170(5) 0.021(2) 0.071(3) 0.0403(16)
F4 0.095(2) 0.078(2) 0.0344(12) 0.0109(12) -0.0079(12) -0.0298(19)
F5 0.0497(13) 0.0430(13) 0.089(2) 0.0195(14) 0.0195(14) 0.0275(10)
F6 0.092(3) 0.085(2) 0.0632(18) 0.0402(16) -0.0411(18) -0.0037(19)

loop_
_atom_type_symbol
_atom_type_description
_atom_type_scat_dispersion_real
_atom_type_scat_dispersion_imag
_atom_type_scat_source
C C 0.0033 0.0016 'International Tables Vol C Tables 4.2.6.8 and 6.1.1.4'
H H 0.0000 0.0000 'International Tables Vol C Tables 4.2.6.8 and 6.1.1.4'
F F 0.0171 0.0103 'International Tables Vol C Tables 4.2.6.8 and 6.1.1.4'
Fe Fe 0.3463 0.8444 'International Tables Vol C Tables 4.2.6.8 and 6.1.1.4'
N N 0.0061 0.0033 'International Tables Vol C Tables 4.2.6.8 and 6.1.1.4'
O O 0.0106 0.0060 'International Tables Vol C Tables 4.2.6.8 and 6.1.1.4'
P P 0.1023 0.0942 'International Tables Vol C Tables 4.2.6.8 and 6.1.1.4'

loop_
_geom_angle_atom_site_label_1
_geom_angle_atom_site_label_2
_geom_angle_atom_site_label_3
_geom_angle
_geom_angle_site_symmetry_1
_geom_angle_site_symmetry_3
O1 Fe1 N1 122.94(5) . .
O1 Fe1 N4 75.33(5) . .
N1 Fe1 N4 159.40(6) . .
O1 Fe1 O1 84.16(5) . 2_566
N1 Fe1 O1 74.92(5) . 2_566
N4 Fe1 O1 119.60(5) . 2_566
O1 Fe1 N2 104.76(5) . .
N1 Fe1 N2 75.42(6) . .
N4 Fe1 N2 91.39(6) . .
O1 Fe1 N2 149.00(5) 2_566 .
O1 Fe1 N3 148.67(5) . .
N1 Fe1 N3 88.36(6) . .
N4 Fe1 N3 74.16(6) . .
O1 Fe1 N3 104.91(5) 2_566 .
N2 Fe1 N3 83.00(6) . .
C13 O1 Fe1 120.53(11) 2_566 .
C13 O1 Fe1 120.10(10) 2_566 2_566
Fe1 O1 Fe1 95.84(5) . 2_566
C12 N1 C8 120.36(15) . .
C12 N1 Fe1 120.82(12) . .
C8 N1 Fe1 118.03(12) . .
C1 N2 C9 117.46(16) . .
C1 N2 Fe1 130.43(13) . .
C9 N2 Fe1 111.89(12) . .
C21 N3 C25 116.92(17) . .
C21 N3 Fe1 130.82(13) . .
C25 N3 Fe1 112.25(12) . .
C14 N4 C29 120.07(16) 2_566 .
C14 N4 Fe1 119.62(12) 2_566 .
C29 N4 Fe1 119.96(12) . .
N2 C1 C2 122.94(18) . .
N2 C1 H1 118.5 . .
C2 C1 H1 118.5 . .
C3 C2 C1 119.22(18) . .
C3 C2 H2 120.4 . .
C1 C2 H2 120.4 . .
C2 C3 C4 119.81(18) . .
C2 C3 H3 120.1 . .
C4 C3 H3 120.1 . .
C3 C4 C9 116.78(18) . .
C3 C4 C5 124.21(18) . .
C9 C4 C5 119.01(18) . .
C6 C5 C4 121.36(18) . .
C6 C5 H5 119.3 . .
C4 C5 H5 119.3 . .
C5 C6 C7 121.11(18) . .
C5 C6 H6 119.4 . .
C7 C6 H6 119.4 . .
C8 C7 C10 116.82(17) . .
C8 C7 C6 118.31(18) . .
C10 C7 C6 124.87(17) . .
N1 C8 C7 122.53(17) . .
N1 C8 C9 116.02(16) . .
C7 C8 C9 121.45(16) . .
N2 C9 C4 123.74(17) . .
N2 C9 C8 117.53(15) . .
C4 C9 C8 118.73(17) . .
C11 C10 C7 119.90(17) . .
C11 C10 H10 120.0 . .
C7 C10 H10 120.0 . .
C10 C11 C12 119.76(17) . .
C10 C11 H11 120.1 . .
C12 C11 H11 120.1 . .
N1 C12 C11 120.58(16) . .
N1 C12 C13 113.49(15) . .
C11 C12 C13 125.92(16) . .
O1 C13 C17 110.80(15) 2_566 .
O1 C13 C14 109.50(14) 2_566 .
C17 C13 C14 109.60(14) . .
O1 C13 C12 109.44(14) 2_566 .
C17 C13 C12 111.34(15) . .
C14 C13 C12 106.04(14) . .
N4 C14 C15 120.77(17) 2_566 .
N4 C14 C13 113.66(15) 2_566 .
C15 C14 C13 125.53(17) . .
C16 C15 C14 119.89(18) . .
C16 C15 H15 120.1 . .
C14 C15 H15 120.1 . .
C15 C16 C28 119.62(18) . 2_566
C15 C16 H16 120.2 . .
C28 C16 H16 120.2 2_566 .
C18 C17 C13 112.42(15) . .
C18 C17 H17A 109.1 . .
C13 C17 H17A 109.1 . .
C18 C17 H17B 109.1 . .
C13 C17 H17B 109.1 . .
H17A C17 H17B 107.9 . .
C19 C18 C17 114.61(18) . .
C19 C18 H18A 108.6 . .
C17 C18 H18A 108.6 . .
C19 C18 H18B 108.6 . .
C17 C18 H18B 108.6 . .
H18A C18 H18B 107.6 . .
C20 C19 C18 112.5(2) . .
C20 C19 H19A 109.1 . .
C18 C19 H19A 109.1 . .
C20 C19 H19B 109.1 . .
C18 C19 H19B 109.1 . .
H19A C19 H19B 107.8 . .
C19 C20 H20A 109.5 . .
C19 C20 H20B 109.5 . .
H20A C20 H20B 109.5 . .
C19 C20 H20C 109.5 . .
H20A C20 H20C 109.5 . .
H20B C20 H20C 109.5 . .
N3 C21 C22 123.36(19) . .
N3 C21 H21 118.3 . .
C22 C21 H21 118.3 . .
C23 C22 C21 119.67(19) . .
C23 C22 H22 120.2 . .
C21 C22 H22 120.2 . .
C22 C23 C24 118.76(19) . .
C22 C23 H23 120.6 . .
C24 C23 H23 120.6 . .
C25 C24 C23 117.44(18) . .
C25 C24 C26 118.98(18) . .
C23 C24 C26 123.58(18) . .
N3 C25 C24 123.81(18) . .
N3 C25 C29 117.21(16) . .
C24 C25 C29 118.98(17) . .
C27 C26 C24 121.63(18) . .
C27 C26 H26 119.2 . .
C24 C26 H26 119.2 . .
C26 C27 C28 120.24(18) . .
C26 C27 H27 119.9 . .
C28 C27 H27 119.9 . .
C29 C28 C16 116.79(17) . 2_566
C29 C28 C27 118.77(18) . .
C16 C28 C27 124.44(18) 2_566 .
N4 C29 C28 122.53(17) . .
N4 C29 C25 116.24(16) . .
C28 C29 C25 121.23(17) . .
F6 P1 F5 93.5(2) . .
F5A P1 F4A 88.0(6) . .
F5A P1 F1 94.7(3) . .
F6 P1 F1 88.93(14) . .
F5 P1 F1 88.44(12) . .
F4A P1 F1 100.9(5) . .
F5A P1 F2 85.0(3) . .
F6 P1 F2 90.96(14) . .
F5 P1 F2 92.30(13) . .
F4A P1 F2 79.8(5) . .
F1 P1 F2 179.25(12) . .
F6 P1 F3 94.1(2) . .
F5 P1 F3 171.9(2) . .
F1 P1 F3 88.81(15) . .
F2 P1 F3 90.46(15) . .
F6 P1 F4 176.74(17) . .
F5 P1 F4 87.35(18) . .
F1 P1 F4 87.94(12) . .
F2 P1 F4 92.15(12) . .
F3 P1 F4 84.9(2) . .
F5A P1 F6A 87.9(5) . .
F4A P1 F6A 169.5(6) . .
F1 P1 F6A 89.1(4) . .
F2 P1 F6A 90.2(4) . .
F5A P1 F3A 169.8(5) . .
F4A P1 F3A 93.9(6) . .
F1 P1 F3A 94.8(4) . .
F2 P1 F3A 85.5(4) . .
F6A P1 F3A 88.4(5) . .

loop_
_geom_bond_atom_site_label_1
_geom_bond_atom_site_label_2
_geom_bond_distance
_geom_bond_site_symmetry_2
Fe1 O1 2.0717(13) .
Fe1 N1 2.0881(15) .
Fe1 N4 2.0999(16) .
Fe1 O1 2.1008(13) 2_566
Fe1 N2 2.2490(15) .
Fe1 N3 2.3021(16) .
O1 C13 1.402(2) 2_566
O1 Fe1 2.1008(13) 2_566
N1 C12 1.325(2) .
N1 C8 1.355(2) .
N2 C1 1.333(2) .
N2 C9 1.355(2) .
N3 C21 1.329(2) .
N3 C25 1.364(2) .
N4 C14 1.330(2) 2_566
N4 C29 1.357(2) .
C1 C2 1.402(3) .
C1 H1 0.9500 .
C2 C3 1.372(3) .
C2 H2 0.9500 .
C3 C4 1.402(3) .
C3 H3 0.9500 .
C4 C9 1.410(2) .
C4 C5 1.439(3) .
C5 C6 1.353(3) .
C5 H5 0.9500 .
C6 C7 1.434(3) .
C6 H6 0.9500 .
C7 C8 1.399(3) .
C7 C10 1.408(3) .
C8 C9 1.435(3) .
C10 C11 1.377(3) .
C10 H10 0.9500 .
C11 C12 1.407(3) .
C11 H11 0.9500 .
C12 C13 1.544(2) .
C13 O1 1.402(2) 2_566
C13 C17 1.535(2) .
C13 C14 1.542(3) .
C14 N4 1.330(2) 2_566
C14 C15 1.405(3) .
C15 C16 1.374(3) .
C15 H15 0.9500 .
C16 C28 1.418(3) 2_566
C16 H16 0.9500 .
C17 C18 1.529(3) .
C17 H17A 0.9900 .
C17 H17B 0.9900 .
C18 C19 1.527(3) .
C18 H18A 0.9900 .
C18 H18B 0.9900 .
C19 C20 1.525(4) .
C19 H19A 0.9900 .
C19 H19B 0.9900 .
C20 H20A 0.9800 .
C20 H20B 0.9800 .
C20 H20C 0.9800 .
C21 C22 1.404(3) .
C21 H21 0.9500 .
C22 C23 1.374(3) .
C22 H22 0.9500 .
C23 C24 1.410(3) .
C23 H23 0.9500 .
C24 C25 1.405(3) .
C24 C26 1.440(3) .
C25 C29 1.434(3) .
C26 C27 1.360(3) .
C26 H26 0.9500 .
C27 C28 1.438(3) .
C27 H27 0.9500 .
C28 C29 1.399(3) .
C28 C16 1.418(3) 2_566
P1 F5A 1.448(8) .
P1 F6 1.543(3) .
P1 F5 1.553(2) .
P1 F4A 1.571(12) .
P1 F1 1.5955(19) .
P1 F2 1.5990(19) .
P1 F3 1.608(3) .
P1 F4 1.646(3) .
P1 F6A 1.647(10) .
P1 F3A 1.669(10) .

loop_
_geom_torsion_atom_site_label_1
_geom_torsion_atom_site_label_2
_geom_torsion_atom_site_label_3
_geom_torsion_atom_site_label_4
_geom_torsion
_geom_torsion_site_symmetry_1
_geom_torsion_site_symmetry_4
C9 N2 C1 C2 1.9(3) . .
Fe1 N2 C1 C2 -172.33(14) . .
N2 C1 C2 C3 -0.5(3) . .
C1 C2 C3 C4 -1.1(3) . .
C2 C3 C4 C9 1.1(3) . .
C2 C3 C4 C5 -178.76(19) . .
C3 C4 C5 C6 -178.70(19) . .
C9 C4 C5 C6 1.4(3) . .
C4 C5 C6 C7 -1.1(3) . .
C5 C6 C7 C8 -0.4(3) . .
C5 C6 C7 C10 178.97(19) . .
C12 N1 C8 C7 -0.6(3) . .
Fe1 N1 C8 C7 -170.47(13) . .
C12 N1 C8 C9 179.45(16) . .
Fe1 N1 C8 C9 9.6(2) . .
C10 C7 C8 N1 2.2(3) . .
C6 C7 C8 N1 -178.39(17) . .
C10 C7 C8 C9 -177.86(16) . .
C6 C7 C8 C9 1.6(3) . .
C1 N2 C9 C4 -1.8(3) . .
Fe1 N2 C9 C4 173.48(14) . .
C1 N2 C9 C8 178.68(16) . .
Fe1 N2 C9 C8 -6.09(19) . .
C3 C4 C9 N2 0.3(3) . .
C5 C4 C9 N2 -179.82(17) . .
C3 C4 C9 C8 179.85(17) . .
C5 C4 C9 C8 -0.3(3) . .
N1 C8 C9 N2 -1.7(2) . .
C7 C8 C9 N2 178.35(16) . .
N1 C8 C9 C4 178.74(16) . .
C7 C8 C9 C4 -1.2(3) . .
C8 C7 C10 C11 -1.7(3) . .
C6 C7 C10 C11 178.89(18) . .
C7 C10 C11 C12 -0.2(3) . .
C8 N1 C12 C11 -1.5(3) . .
Fe1 N1 C12 C11 168.12(13) . .
C8 N1 C12 C13 177.34(15) . .
Fe1 N1 C12 C13 -13.1(2) . .
C10 C11 C12 N1 1.9(3) . .
C10 C11 C12 C13 -176.79(17) . .
N1 C12 C13 O1 8.5(2) . 2_566
C11 C12 C13 O1 -172.73(17) . 2_566
N1 C12 C13 C17 131.35(16) . .
C11 C12 C13 C17 -49.9(2) . .
N1 C12 C13 C14 -109.50(17) . .
C11 C12 C13 C14 69.3(2) . .
O1 C13 C14 N4 -5.5(2) 2_566 2_566
C17 C13 C14 N4 -127.25(16) . 2_566
C12 C13 C14 N4 112.46(17) . 2_566
O1 C13 C14 C15 177.05(16) 2_566 .
C17 C13 C14 C15 55.3(2) . .
C12 C13 C14 C15 -65.0(2) . .
N4 C14 C15 C16 -5.2(3) 2_566 .
C13 C14 C15 C16 172.11(18) . .
C14 C15 C16 C28 1.6(3) . 2_566
O1 C13 C17 C18 62.1(2) 2_566 .
C14 C13 C17 C18 -176.98(15) . .
C12 C13 C17 C18 -60.0(2) . .
C13 C17 C18 C19 -174.83(17) . .
C17 C18 C19 C20 -178.12(19) . .
C25 N3 C21 C22 -1.7(3) . .
Fe1 N3 C21 C22 179.60(15) . .
N3 C21 C22 C23 0.1(3) . .
C21 C22 C23 C24 1.5(3) . .
C22 C23 C24 C25 -1.4(3) . .
C22 C23 C24 C26 178.3(2) . .
C21 N3 C25 C24 1.8(3) . .
Fe1 N3 C25 C24 -179.26(14) . .
C21 N3 C25 C29 -177.17(17) . .
Fe1 N3 C25 C29 1.7(2) . .
C23 C24 C25 N3 -0.3(3) . .
C26 C24 C25 N3 -179.99(17) . .
C23 C24 C25 C29 178.68(17) . .
C26 C24 C25 C29 -1.0(3) . .
C25 C24 C26 C27 3.2(3) . .
C23 C24 C26 C27 -176.4(2) . .
C24 C26 C27 C28 -1.6(3) . .
C26 C27 C28 C29 -2.3(3) . .
C26 C27 C28 C16 176.9(2) . 2_566
C14 N4 C29 C28 -2.4(3) 2_566 .
Fe1 N4 C29 C28 -175.58(13) . .
C14 N4 C29 C25 178.08(16) 2_566 .
Fe1 N4 C29 C25 4.9(2) . .
C16 C28 C29 N4 5.7(3) 2_566 .
C27 C28 C29 N4 -175.03(17) . .
C16 C28 C29 C25 -174.76(17) 2_566 .
C27 C28 C29 C25 4.5(3) . .
N3 C25 C29 N4 -4.2(2) . .
C24 C25 C29 N4 176.70(16) . .
N3 C25 C29 C28 176.22(16) . .
C24 C25 C29 C28 -2.8(3) . .
